data_4001756
loop_
_publ_author_name
'Jeong, Seok'
'Kim, Dongwook'
'Song, Xiaokai'
'Choi, Min'
'Park, Noejung'
'Lah, Myoung Soo'

_publ_section_title
;
 Postsynthetic Exchanges of the Pillaring Ligand in Three-Dimensional
 Metal--Organic Frameworks
;
_journal_issue 7
_journal_name_full 'Chemistry of Materials'
_journal_page_first 1047
_journal_paper_doi 10.1021/cm303624p
_journal_volume 25
_journal_year 2013
_chemical_formula_sum 'C15 H16 N2 Ni O6'
_chemical_formula_weight 379.01
_chemical_name_systematic
; 
 ? 
;
_space_group_IT_number 189
_symmetry_cell_setting hexagonal
_symmetry_space_group_name_Hall 'P -6 -2'
_symmetry_space_group_name_H-M 'P -6 2 m'
_atom_sites_solution_hydrogens geom
_atom_sites_solution_primary direct
_atom_sites_solution_secondary difmap
_audit_creation_method SHELXL-97
_cell_angle_alpha 90.00
_cell_angle_beta 90.00
_cell_angle_gamma 120.00
_cell_formula_units_Z 3
_cell_length_a 16.666(2)
_cell_length_b 16.666(2)
_cell_length_c 7.0012(14)
_cell_measurement_reflns_used 1418
_cell_measurement_temperature 173(2)
_cell_measurement_theta_max 52.78
_cell_measurement_theta_min 7.47
_cell_volume 1684.1(4)
_computing_cell_refinement 'Rigaku Rapid Auto'
_computing_data_collection 'Rigaku Rapid Auto'
_computing_data_reduction 'Rigaku Rapid Auto'
_computing_molecular_graphics 'Diamond 3.2h,ORTEP3'
_computing_publication_material WinGX
_computing_structure_refinement 'Bruker SHELXTL'
_computing_structure_solution 'Bruker SHELXTL'
_diffrn_ambient_temperature 173(2)
_diffrn_measured_fraction_theta_full 0.994
_diffrn_measured_fraction_theta_max 0.994
_diffrn_measurement_device_type 'imaging plate'
_diffrn_measurement_method 'omega scans'
_diffrn_radiation_monochromator graphite
_diffrn_radiation_source 'fine-focus sealed tube'
_diffrn_radiation_type MoK\a
_diffrn_radiation_wavelength 0.71073
_diffrn_reflns_av_R_equivalents 0.1531
_diffrn_reflns_av_sigmaI/netI 0.0510
_diffrn_reflns_limit_h_max 21
_diffrn_reflns_limit_h_min -21
_diffrn_reflns_limit_k_max 21
_diffrn_reflns_limit_k_min -21
_diffrn_reflns_limit_l_max 7
_diffrn_reflns_limit_l_min -9
_diffrn_reflns_number 16600
_diffrn_reflns_theta_full 27.48
_diffrn_reflns_theta_max 27.48
_diffrn_reflns_theta_min 3.23
_exptl_absorpt_coefficient_mu 0.888
_exptl_absorpt_correction_T_max 0.9569
_exptl_absorpt_correction_T_min 0.8285
_exptl_absorpt_correction_type multi-scan
_exptl_absorpt_process_details 'Rigaku Rapid Auto'
_exptl_crystal_colour green
_exptl_crystal_density_diffrn 1.121
_exptl_crystal_density_method 'not measured'
_exptl_crystal_description plate
_exptl_crystal_F_000 588
_exptl_crystal_size_max 0.22
_exptl_crystal_size_mid 0.14
_exptl_crystal_size_min 0.05
_platon_squeeze_details
;
;
_refine_diff_density_max 1.914
_refine_diff_density_min -0.750
_refine_diff_density_rms 0.144
_refine_ls_abs_structure_details 'Flack H D (1983), Acta Cryst. A39, 876-881'
_refine_ls_abs_structure_Flack 0.50(5)
_refine_ls_extinction_method none
_refine_ls_goodness_of_fit_ref 1.081
_refine_ls_hydrogen_treatment constr
_refine_ls_matrix_type full
_refine_ls_number_parameters 75
_refine_ls_number_reflns 1476
_refine_ls_number_restraints 0
_refine_ls_restrained_S_all 1.081
_refine_ls_R_factor_all 0.0975
_refine_ls_R_factor_gt 0.0866
_refine_ls_shift/su_max 0.000
_refine_ls_shift/su_mean 0.000
_refine_ls_structure_factor_coef Fsqd
_refine_ls_weighting_details 'calc w=1/[\s^2^(Fo^2^)+(0.1666P)^2^+0.0000P] where P=(Fo^2^+2Fc^2^)/3'
_refine_ls_weighting_scheme calc
_refine_ls_wR_factor_gt 0.2182
_refine_ls_wR_factor_ref 0.2362
_reflns_number_gt 1261
_reflns_number_total 1476
_reflns_threshold_expression >2sigma(I)
_cod_data_source_file cm303624p_si_002.cif
_cod_data_source_block l12_025
_cod_depositor_comments
;
The following automatic conversions were performed:

'_symmetry_cell_setting' value 'Hexagonal' changed to 'hexagonal'
according to /home/saulius/struct/CIF-dictionaries/cif_core.dic
dictionary named 'cif_core.dic' version 2.4.2 from
2011-04-26.

'_exptl_absorpt_correction_type' value 'Multi-scan'
changed to 'multi-scan' according to
/home/saulius/struct/CIF-dictionaries/cif_core.dic dictionary named
'cif_core.dic' version 2.4.2 from 2011-04-26.

Automatic conversion script
Id: cif_fix_values 1891 2012-01-12 08:04:46Z andrius 
;
_cod_original_cell_volume 1684.1(5)
_cod_original_sg_symbol_H-M P-62m
_cod_database_code 4001756

loop_
_symmetry_equiv_pos_as_xyz
'x, y, z'
'-y, x-y, z'
'-x+y, -x, z'
'x-y, -y, -z'
'-x, -x+y, -z'
'y, x, -z'
'y, x, z'
'-x, -x+y, z'
'x-y, -y, z'
'x, y, -z'
'-x+y, -x, -z'
'-y, x-y, -z'

loop_
_atom_site_label
_atom_site_type_symbol
_atom_site_fract_x
_atom_site_fract_y
_atom_site_fract_z
_atom_site_U_iso_or_equiv
_atom_site_adp_type
_atom_site_occupancy
_atom_site_symmetry_multiplicity
_atom_site_calc_flag
_atom_site_refinement_flags
Ni1 Ni 0.67827(7) 1.0000 0.5000 0.0312(4) Uani 1 4 d S
O1 O 0.8274(4) 1.0777(4) 0.5000 0.0412(14) Uani 1 2 d S
O2 O 0.5510(4) 0.8853(4) 0.5000 0.0410(16) Uani 1 2 d S
O3 O 0.4363(5) 0.9185(5) 0.5000 0.0561(18) Uani 1 2 d S
C1 C 0.8253(8) 1.0000 0.5000 0.032(2) Uani 1 4 d S
C2 C 0.9161(7) 1.0000 0.5000 0.034(2) Uani 1 4 d S
C3 C 1.0000 1.0828(6) 0.5000 0.033(2) Uani 1 4 d S
H3 H 1.0000 1.1398 0.5000 0.039 Uiso 1 4 calc SR
C4 C 0.4664(7) 0.8614(5) 0.5000 0.045(2) Uani 1 2 d S
C5 C 0.3984(6) 0.7612(6) 0.5000 0.0405(19) Uani 1 2 d S
C6 C 0.4270(6) 0.6962(6) 0.5000 0.0393(19) Uani 1 2 d S
H6 H 0.4914 0.7164 0.5000 0.047 Uiso 1 2 calc SR
N1 N 0.6760(3) 1.0000 0.1857(9) 0.0311(12) Uani 1 2 d S
C11 C 0.7546(6) 1.0815(5) 0.1076(11) 0.062(2) Uani 1 1 d .
H11A H 0.8123 1.0848 0.1540 0.075 Uiso 1 1 calc R
H11B H 0.7540 1.1372 0.1540 0.075 Uiso 1 1 calc R
C12 C 0.5934(5) 1.0000 0.1080(13) 0.062(3) Uani 1 2 d S
H12A H 0.5923 1.0555 0.1548 0.075 Uiso 0.50 1 calc PR
H12B H 0.5368 0.9445 0.1548 0.075 Uiso 0.50 1 calc PR

loop_
_atom_site_aniso_label
_atom_site_aniso_U_11
_atom_site_aniso_U_22
_atom_site_aniso_U_33
_atom_site_aniso_U_23
_atom_site_aniso_U_13
_atom_site_aniso_U_12
Ni1 0.0279(5) 0.0253(7) 0.0394(7) 0.000 0.000 0.0127(3)
O1 0.032(3) 0.040(4) 0.060(3) 0.000 0.000 0.024(3)
O2 0.026(3) 0.037(3) 0.065(4) 0.000 0.000 0.019(3)
O3 0.042(4) 0.033(3) 0.102(5) 0.000 0.000 0.026(3)
C1 0.041(4) 0.031(6) 0.020(4) 0.000 0.000 0.016(3)
C2 0.037(4) 0.043(6) 0.024(4) 0.000 0.000 0.021(3)
C3 0.053(7) 0.032(4) 0.021(4) 0.000 0.000 0.026(3)
C4 0.043(6) 0.028(4) 0.060(5) 0.000 0.000 0.014(4)
C5 0.032(4) 0.033(4) 0.051(5) 0.000 0.000 0.012(3)
C6 0.030(4) 0.034(4) 0.060(5) 0.000 0.000 0.020(3)
N1 0.0255(18) 0.024(3) 0.043(3) 0.000 -0.0007(17) 0.0122(13)
C11 0.061(4) 0.051(4) 0.037(4) -0.002(3) 0.001(3) 0.000(3)
C12 0.057(4) 0.118(10) 0.033(4) 0.000 -0.001(3) 0.059(5)

loop_
_atom_type_symbol
_atom_type_description
_atom_type_scat_dispersion_real
_atom_type_scat_dispersion_imag
_atom_type_scat_source
C C 0.0033 0.0016 'International Tables Vol C Tables 4.2.6.8 and 6.1.1.4'
H H 0.0000 0.0000 'International Tables Vol C Tables 4.2.6.8 and 6.1.1.4'
N N 0.0061 0.0033 'International Tables Vol C Tables 4.2.6.8 and 6.1.1.4'
O O 0.0106 0.0060 'International Tables Vol C Tables 4.2.6.8 and 6.1.1.4'
Ni Ni 0.3393 1.1124 'International Tables Vol C Tables 4.2.6.8 and 6.1.1.4'

loop_
_geom_angle_atom_site_label_1
_geom_angle_atom_site_label_2
_geom_angle_atom_site_label_3
_geom_angle
_geom_angle_site_symmetry_1
_geom_angle_site_symmetry_3
O2 Ni1 O2 109.7(3) . 4_676
O2 Ni1 O1 156.5(2) . .
O2 Ni1 O1 93.8(2) 4_676 .
O2 Ni1 O1 93.8(2) . 4_676
O2 Ni1 O1 156.5(2) 4_676 4_676
O1 Ni1 O1 62.8(3) . 4_676
O2 Ni1 N1 89.44(7) . .
O2 Ni1 N1 89.44(7) 4_676 .
O1 Ni1 N1 90.84(11) . .
O1 Ni1 N1 90.84(11) 4_676 .
O2 Ni1 N1 89.44(7) . 4_676
O2 Ni1 N1 89.44(7) 4_676 4_676
O1 Ni1 N1 90.84(11) . 4_676
O1 Ni1 N1 90.83(11) 4_676 4_676
N1 Ni1 N1 178.0(3) . 4_676
O2 Ni1 C1 125.14(15) . .
O2 Ni1 C1 125.14(15) 4_676 .
O1 Ni1 C1 31.39(16) . .
O1 Ni1 C1 31.38(16) 4_676 .
N1 Ni1 C1 90.98(13) . .
N1 Ni1 C1 90.98(13) 4_676 .
C1 O1 Ni1 87.2(6) . .
C4 O2 Ni1 141.0(5) . .
O1 C1 O1 122.7(11) 4_676 .
O1 C1 C2 118.6(6) 4_676 .
O1 C1 C2 118.6(6) . .
O1 C1 Ni1 61.4(6) 4_676 .
O1 C1 Ni1 61.4(6) . .
C2 C1 Ni1 180.000(1) . .
C3 C2 C3 118.7(12) 2_765 .
C3 C2 C1 120.6(6) 2_765 .
C3 C2 C1 120.6(6) . .
C2 C3 C2 121.3(12) . 3_675
O2 C4 O3 124.0(8) . .
O2 C4 C5 117.5(8) . .
O3 C4 C5 118.5(9) . .
C6 C5 C6 119.1(8) . 2_665
C6 C5 C4 121.0(9) . .
C6 C5 C4 119.9(9) 2_665 .
C5 C6 C5 120.9(8) . 3_565
C11 N1 C11 109.2(8) . 9_675
C11 N1 C12 105.6(5) . .
C11 N1 C12 105.6(5) 9_675 .
C11 N1 Ni1 111.8(4) . .
C11 N1 Ni1 111.8(4) 9_675 .
C12 N1 Ni1 112.5(5) . .
N1 C11 C11 112.3(4) . 10
N1 C12 C12 111.5(4) . 4_675

loop_
_geom_bond_atom_site_label_1
_geom_bond_atom_site_label_2
_geom_bond_distance
_geom_bond_site_symmetry_2
Ni1 O2 2.025(7) .
Ni1 O2 2.025(7) 4_676
Ni1 O1 2.153(5) .
Ni1 O1 2.153(5) 4_676
Ni1 N1 2.201(7) .
Ni1 N1 2.201(7) 4_676
Ni1 C1 2.450(13) .
O1 C1 1.277(8) .
O2 C4 1.258(11) .
O3 C4 1.278(11) .
C1 O1 1.277(8) 4_676
C1 C2 1.514(16) .
C2 C3 1.389(7) 2_765
C2 C3 1.389(7) .
C3 C2 1.389(7) 3_675
C4 C5 1.478(12) .
C5 C6 1.383(13) .
C5 C6 1.395(12) 2_665
C6 C5 1.395(12) 3_565
N1 C11 1.442(8) .
N1 C11 1.442(8) 9_675
N1 C12 1.480(10) .
C11 C11 1.507(16) 10
C12 C12 1.513(18) 4_675

loop_
_platon_squeeze_void_nr
_platon_squeeze_void_average_x
_platon_squeeze_void_average_y
_platon_squeeze_void_average_z
_platon_squeeze_void_volume
_platon_squeeze_void_count_electrons
1 -0.016 0.618 -0.355 743.6 18.1
